data_4106222
loop_
_publ_author_name
'Dragoslav Vidovic'
'David A. Addy'
'Tobias Kr\"amer'
'John McGrady'
'Simon Aldridge'

_publ_section_title
;
 Probing the Intrinisic Structure and Dynamics of Aminoborane Coordination
 at Late Transition Metal Centers: Mono(\s-BH) Binding in
 [CpRu(PR3)2(H2BNCy2)]+
;
_journal_name_full 'Journal of the American Chemical Society'
_journal_page_first 8494
_journal_page_last 8497
_journal_paper_doi 10.1021/ja203051d
_journal_volume 133
_journal_year 2011
_chemical_formula_moiety 'C31 H53 N2 P2 Ru, C32 H12 B F24, C6 H5 F'
_chemical_formula_sum 'C69 H70 B F25 N2 P2 Ru'
_chemical_formula_weight 1576.11
_space_group_IT_number 14
_symmetry_cell_setting monoclinic
_symmetry_space_group_name_Hall '-P 2yn'
_symmetry_space_group_name_H-M 'P 1 21/n 1'
_atom_sites_solution_hydrogens geom
_atom_sites_solution_primary direct
_audit_creation_date 10-10-09
_audit_creation_method CRYSTALS_ver_14.03
_cell_angle_alpha 90
_cell_angle_beta 93.5095(10)
_cell_angle_gamma 90
_cell_formula_units_Z 4
_cell_length_a 12.8044(2)
_cell_length_b 24.7611(4)
_cell_length_c 22.1693(3)
_cell_measurement_reflns_used 12324
_cell_measurement_temperature 150
_cell_measurement_theta_max 25
_cell_measurement_theta_min 5
_cell_volume 7015.62(18)
_computing_cell_refinement 'DENZO/SCALEPACK (Otwinowski & Minor, 1997)'
_computing_data_collection 'COLLECT (Nonius, 2001).'
_computing_data_reduction 'DENZO/SCALEPACK (Otwinowski & Minor, 1997)'
_computing_molecular_graphics 'CAMERON (Watkin et al., 1996)'
_computing_publication_material 'CRYSTALS (Betteridge et al., 2003)'
_computing_structure_refinement 'CRYSTALS (Betteridge et al., 2003)'
_computing_structure_solution 'SIR92 (Altomare et al., 1994)'
_diffrn_ambient_temperature 150
_diffrn_measured_fraction_theta_full 0.982
_diffrn_measured_fraction_theta_max 0.982
_diffrn_measurement_device Area
_diffrn_measurement_device_type 'Nonius KappaCCD'
_diffrn_measurement_method \w
_diffrn_radiation_monochromator graphite
_diffrn_radiation_type 'Mo K\a'
_diffrn_radiation_wavelength 0.71073
_diffrn_reflns_av_R_equivalents 0.039
_diffrn_reflns_limit_h_max 15
_diffrn_reflns_limit_h_min -15
_diffrn_reflns_limit_k_max 29
_diffrn_reflns_limit_k_min -29
_diffrn_reflns_limit_l_max 26
_diffrn_reflns_limit_l_min -26
_diffrn_reflns_number 61695
_diffrn_reflns_theta_full 25.109
_diffrn_reflns_theta_max 25.109
_diffrn_reflns_theta_min 5.157
_diffrn_standards_number 0
_exptl_absorpt_coefficient_mu 0.378
_exptl_absorpt_correction_T_max 0.98
_exptl_absorpt_correction_T_min 0.85
_exptl_absorpt_correction_type multi-scan
_exptl_absorpt_process_details 'DENZO/SCALEPACK (Otwinowski & Minor, 1997)'
_exptl_crystal_colour pale_yellow
_exptl_crystal_density_diffrn 1.492
_exptl_crystal_description block
_exptl_crystal_F_000 3208
_exptl_crystal_size_max 0.150
_exptl_crystal_size_mid 0.110
_exptl_crystal_size_min 0.060
_refine_diff_density_max 2.39
_refine_diff_density_min -1.41
_refine_ls_extinction_method none
_refine_ls_goodness_of_fit_ref 0.9759
_refine_ls_hydrogen_treatment none
_refine_ls_matrix_type full
_refine_ls_number_parameters 1279
_refine_ls_number_reflns 12282
_refine_ls_number_restraints 2410
_refine_ls_R_factor_all 0.1407
_refine_ls_R_factor_gt 0.1080
_refine_ls_shift/su_max 0.0450861
_refine_ls_shift/su_mean 1.0133337
_refine_ls_structure_factor_coef Fsqd
_refine_ls_weighting_details
;
 Method, part 1, Chebychev polynomial, (Watkin, 1994, Prince, 1982) 
 [weight] = 1.0/[A~0~*T~0~(x)+A~1~*T~1~(x) ... +A~n-1~]*T~n-1~(x)] 
 where A~i~ are the Chebychev coefficients listed below and x= Fcalc/Fmax 
 Method = Robust Weighting (Prince, 1982) 
 W = [weight] * [1-(deltaF/6*sigmaF)^2^]^2^ 
 A~i~ are: 
 39.0 58.5 26.7 6.15 
;
_refine_ls_weighting_scheme calc
_refine_ls_wR_factor_all 0.3318
_refine_ls_wR_factor_gt 0.2855
_refine_ls_wR_factor_ref 0.3318
_reflns_limit_h_max 15
_reflns_limit_h_min -15
_reflns_limit_k_max 29
_reflns_limit_k_min 0
_reflns_limit_l_max 26
_reflns_limit_l_min 0
_reflns_number_gt 8369
_reflns_number_total 12282
_reflns_threshold_expression I>2.0\s(I)
_oxford_diffrn_Wilson_B_factor 4.92
_oxford_diffrn_Wilson_scale 32.50
_oxford_refine_ls_r_factor_ref 0.1407
_oxford_refine_ls_scale 0.2055(3)
_oxford_reflns_number_all 12282
_oxford_reflns_threshold_expression_ref I>-3.0\s(I)
_oxford_structure_analysis_title 038dvdv10
_cod_data_source_file ja203051d_si_003.cif
_cod_data_source_block global
_cod_original_sg_symbol_H-M 'P 1 21/n 1 '
_cod_original_formula_sum 'C69 H70 B1 F25 N2 P2 Ru1'
_cod_database_code 4106222

loop_
_symmetry_equiv_pos_as_xyz
x,y,z
-x,-y,-z
-x+1/2,y+1/2,-z+1/2
x+1/2,-y+1/2,z+1/2

loop_
_atom_site_label
_atom_site_type_symbol
_atom_site_fract_x
_atom_site_fract_y
_atom_site_fract_z
_atom_site_U_iso_or_equiv
_atom_site_occupancy
_atom_site_adp_type
_atom_site_refinement_flags_posn
_atom_site_refinement_flags_occupancy
_atom_site_disorder_assembly
_atom_site_disorder_group
P2 P 0.33241(16) 0.55826(8) 0.67146(8) 0.0572 1.0000 Uani D . . .
C24 C 0.3119(4) 0.51210(19) 0.60681(19) 0.0669 1.0000 Uani . . . .
C25 C 0.2338(5) 0.53377(19) 0.5559(3) 0.0764 1.0000 Uani . . . .
C26 C 0.2167(6) 0.4884(3) 0.5070(2) 0.0861 1.0000 Uani . . . .
C27 C 0.3157(5) 0.4710(3) 0.4809(3) 0.0899 1.0000 Uani . . . .
C28 C 0.3918(7) 0.4474(2) 0.5316(3) 0.0877 1.0000 Uani . . . .
C29 C 0.4138(5) 0.4911(2) 0.5802(2) 0.0771 1.0000 Uani . . . .
F36 F 0.6704(5) 0.1405(2) 0.9339(3) 0.0950 1.0000 Uani . . . .
C37 C 0.6581(7) 0.1795(3) 0.9755(4) 0.0729 1.0000 Uani . . . .
F38 F 0.6965(6) 0.1599(2) 1.0276(3) 0.1088 1.0000 Uani . . . .
F39 F 0.5549(4) 0.1838(2) 0.9772(4) 0.1073 1.0000 Uani . . . .
C40 C 0.7093(5) 0.2317(3) 0.9579(3) 0.0501 1.0000 Uani . . . .
C41 C 0.6683(5) 0.2596(3) 0.9069(3) 0.0475 1.0000 Uani . . . .
C42 C 0.7104(5) 0.3082(3) 0.8889(3) 0.0428 1.0000 Uani . . . .
C43 C 0.7977(5) 0.3261(3) 0.9237(3) 0.0470 1.0000 Uani . . . .
C44 C 0.8382(5) 0.2983(3) 0.9742(3) 0.0484 1.0000 Uani . . . .
C45 C 0.7950(6) 0.2508(3) 0.9915(3) 0.0551 1.0000 Uani . . . .
C46 C 0.9317(3) 0.3203(2) 1.0096(2) 0.0769 1.0000 Uani D . . .
B50 B 0.6673(5) 0.3393(3) 0.8265(3) 0.0430 1.0000 Uani . . . .
C51 C 0.6869(5) 0.4044(3) 0.8293(3) 0.0431 1.0000 Uani . . . .
C52 C 0.7062(5) 0.4348(3) 0.7788(3) 0.0473 1.0000 Uani . . . .
C53 C 0.7183(6) 0.4903(3) 0.7800(3) 0.0517 1.0000 Uani . . . .
C54 C 0.7122(6) 0.5186(3) 0.8338(3) 0.0552 1.0000 Uani . . . .
C55 C 0.6911(6) 0.4897(3) 0.8848(3) 0.0564 1.0000 Uani . . . .
C56 C 0.6788(5) 0.4341(3) 0.8826(3) 0.0503 1.0000 Uani . . . .
C57 C 0.6882(4) 0.51711(17) 0.94440(17) 0.0885 1.0000 Uani D . . .
C61 C 0.7463(4) 0.51902(19) 0.72395(17) 0.0822 1.0000 Uani D . . .
C65 C 0.7314(5) 0.3108(3) 0.7731(3) 0.0438 1.0000 Uani . . . .
C66 C 0.6932(5) 0.2667(3) 0.7389(3) 0.0470 1.0000 Uani . . . .
C67 C 0.7524(5) 0.2426(3) 0.6961(3) 0.0493 1.0000 Uani . . . .
C68 C 0.8512(6) 0.2606(3) 0.6855(4) 0.0581 1.0000 Uani . . . .
C69 C 0.8920(5) 0.3022(3) 0.7206(4) 0.0584 1.0000 Uani . . . .
C70 C 0.8338(5) 0.3272(3) 0.7634(3) 0.0516 1.0000 Uani . . . .
C71 C 1.0033(3) 0.3194(2) 0.7139(3) 0.0866 1.0000 Uani D . . .
C75 C 0.7061(4) 0.19590(17) 0.6608(2) 0.0793 1.0000 Uani D . . .
C79 C 0.5392(5) 0.3331(2) 0.8146(3) 0.0412 1.0000 Uani . . . .
C80 C 0.4731(5) 0.3293(3) 0.8620(3) 0.0450 1.0000 Uani . . . .
C81 C 0.3626(5) 0.3278(3) 0.8516(3) 0.0534 1.0000 Uani . . . .
C82 C 0.3183(5) 0.3308(3) 0.7941(3) 0.0518 1.0000 Uani . . . .
C83 C 0.3810(5) 0.3361(3) 0.7465(3) 0.0491 1.0000 Uani . . . .
C84 C 0.4911(5) 0.3371(3) 0.7571(3) 0.0447 1.0000 Uani . . . .
C85 C 0.3328(3) 0.3383(2) 0.68376(17) 0.0732 1.0000 Uani D . . .
C89 C 0.2982(4) 0.3229(3) 0.9040(2) 0.0899 1.0000 Uani D . . .
F93 F 0.6181(6) 0.3987(3) 0.6331(3) 0.1128 1.0000 Uani . . . .
C94 C 0.6857(8) 0.3719(4) 0.5990(4) 0.0754 1.0000 Uani . . . .
C95 C 0.6479(8) 0.3283(4) 0.5695(4) 0.0801 1.0000 Uani . . . .
C96 C 0.7168(7) 0.2994(4) 0.5340(4) 0.0741 1.0000 Uani . . . .
C97 C 0.8167(8) 0.3172(5) 0.5297(4) 0.0818 1.0000 Uani . . . .
C98 C 0.8518(9) 0.3641(5) 0.5609(5) 0.0903 1.0000 Uani . . . .
C99 C 0.7817(9) 0.3913(5) 0.5967(5) 0.0877 1.0000 Uani . . . .
C100 C 0.0395(18) 0.6475(5) 0.6721(11) 0.0739 0.253(5) Uani D P 3 1
C101 C 0.0463(19) 0.6533(6) 0.7363(11) 0.0739 0.253(5) Uani D P 3 1
C102 C 0.146(2) 0.6763(6) 0.7537(9) 0.0748 0.253(5) Uani D P 3 1
C104 C 0.135(2) 0.6672(6) 0.6499(9) 0.0747 0.253(5) Uani D P 3 1
C103 C 0.2007(16) 0.6844(5) 0.7004(13) 0.0751 0.253(5) Uani D P 3 1
C105 C 0.0587(10) 0.6318(4) 0.6463(5) 0.1108 0.747(5) Uani D P 3 2
C106 C 0.0232(8) 0.6332(4) 0.7060(7) 0.1104 0.747(5) Uani D P 3 2
C107 C 0.0987(11) 0.6620(4) 0.7435(5) 0.1088 0.747(5) Uani D P 3 2
C109 C 0.1560(10) 0.6599(4) 0.6468(5) 0.1098 0.747(5) Uani D P 3 2
C108 C 0.1811(8) 0.6782(4) 0.7069(6) 0.1100 0.747(5) Uani D P 3 2
C110 C 0.3308(7) 0.4985(3) 0.7771(3) 0.0703 0.747(5) Uani D P 3 2
C111 C 0.3943(5) 0.5116(4) 0.7269(3) 0.0671 0.747(5) Uani D P 3 2
C112 C 0.3882(10) 0.5323(8) 0.7911(4) 0.0477 0.253(5) Uani D P 3 1
C113 C 0.3931(16) 0.5130(6) 0.7291(4) 0.0537 0.253(5) Uani D P 3 1
C120 C 0.3114(4) 0.61633(19) 0.86855(19) 0.0669 0.253(5) Uani D P 3 1
C121 C 0.3822(5) 0.58752(19) 0.9166(3) 0.0764 0.253(5) Uani D P 3 1
C125 C 0.3683(5) 0.6659(2) 0.8456(2) 0.0771 0.253(5) Uani D P 3 1
C124 C 0.3894(7) 0.7062(2) 0.9004(3) 0.0877 0.253(5) Uani D P 3 1
C123 C 0.4584(5) 0.6774(3) 0.9496(3) 0.0899 0.253(5) Uani D P 3 1
C122 C 0.4028(6) 0.6271(3) 0.9717(2) 0.0861 0.253(5) Uani D P 3 1
C130 C 0.3378(4) 0.5980(2) 0.8435(3) 0.0831 0.747(5) Uani D P 3 2
C131 C 0.3787(8) 0.5716(3) 0.9021(3) 0.0937 0.747(5) Uani D P 3 2
C135 C 0.2889(7) 0.6516(3) 0.8574(4) 0.0978 0.747(5) Uani D P 3 2
C134 C 0.3779(9) 0.6900(3) 0.8863(5) 0.0937 0.747(5) Uani D P 3 2
C133 C 0.4246(9) 0.6635(4) 0.9449(4) 0.0973 0.747(5) Uani D P 3 2
C132 C 0.4695(7) 0.6077(4) 0.9312(5) 0.1033 0.747(5) Uani D P 3 2
P50 P 0.2441(3) 0.55307(14) 0.79907(14) 0.0612 0.747(5) Uani D P 3 2
P51 P 0.2687(6) 0.5701(3) 0.8056(3) 0.0515 0.253(5) Uani D P 3 1
C140 C 0.4376(8) 0.6036(4) 0.6469(5) 0.0633 0.29(3) Uani D P 2 1
C141 C 0.3928(15) 0.6514(10) 0.6099(14) 0.0690 0.29(3) Uani D P 2 1
C142 C 0.487(2) 0.6838(12) 0.5846(11) 0.0699 0.29(3) Uani D P 2 1
C143 C 0.5565(16) 0.7043(6) 0.6381(11) 0.0702 0.29(3) Uani D P 2 1
C144 C 0.6003(16) 0.6569(12) 0.6756(15) 0.0679 0.29(3) Uani D P 2 1
C145 C 0.506(2) 0.6247(12) 0.7006(9) 0.0650 0.29(3) Uani D P 2 1
C150 C 0.4422(3) 0.6035(2) 0.6530(3) 0.0625 0.71(3) Uani D P 2 2
C151 C 0.4155(9) 0.6364(5) 0.5948(4) 0.0637 0.71(3) Uani D P 2 2
C152 C 0.5158(11) 0.6692(5) 0.5791(3) 0.0684 0.71(3) Uani D P 2 2
C153 C 0.5454(8) 0.7067(3) 0.6314(5) 0.0727 0.71(3) Uani D P 2 2
C154 C 0.5722(11) 0.6743(6) 0.6883(4) 0.0709 0.71(3) Uani D P 2 2
C155 C 0.4722(12) 0.6420(5) 0.7048(3) 0.0691 0.71(3) Uani D P 2 2
C160 C 0.1825(9) 0.5248(4) 0.8483(4) 0.0519 0.253(5) Uani D P 3 1
C161 C 0.1724(13) 0.4688(4) 0.8194(8) 0.0555 0.253(5) Uani D P 3 1
C162 C 0.1097(15) 0.4314(5) 0.8621(10) 0.0571 0.253(5) Uani D P 3 1
C163 C 0.0015(13) 0.4558(7) 0.8678(10) 0.0563 0.253(5) Uani D P 3 1
C164 C 0.0108(16) 0.5120(8) 0.8959(12) 0.0562 0.253(5) Uani D P 3 1
C165 C 0.0736(11) 0.5491(5) 0.8531(11) 0.0542 0.253(5) Uani D P 3 1
C170 C 0.1543(4) 0.52131(18) 0.8518(2) 0.0651 0.747(5) Uani D P 3 2
C171 C 0.1284(6) 0.4629(2) 0.8340(4) 0.0724 0.747(5) Uani D P 3 2
C172 C 0.0624(7) 0.4372(3) 0.8846(4) 0.0748 0.747(5) Uani D P 3 2
C173 C -0.0378(6) 0.4698(3) 0.8885(4) 0.0719 0.747(5) Uani D P 3 2
C174 C -0.0121(7) 0.5279(3) 0.9056(5) 0.0718 0.747(5) Uani D P 3 2
C175 C 0.0529(5) 0.5533(3) 0.8549(5) 0.0701 0.747(5) Uani D P 3 2
Ru10 Ru 0.1767(4) 0.6056(2) 0.7213(2) 0.0612 0.253(5) Uani D P 3 1
Ru11 Ru 0.17879(10) 0.58796(8) 0.70629(8) 0.0612 0.747(5) Uani D P 3 2
F140 F 0.6687(5) 0.5158(3) 0.6806(3) 0.0885 0.774(8) Uani D P 1 1
F141 F 0.8304(5) 0.4976(3) 0.6997(3) 0.0908 0.774(8) Uani D P 1 1
F142 F 0.7671(6) 0.5716(2) 0.7302(3) 0.0885 0.774(8) Uani D P 1 1
F145 F 0.7168(16) 0.4959(7) 0.6713(5) 0.0837 0.226(8) Uani D P 1 2
F146 F 0.8451(8) 0.5344(9) 0.7189(9) 0.0890 0.226(8) Uani D P 1 2
F147 F 0.6907(16) 0.5651(5) 0.7257(9) 0.0812 0.226(8) Uani D P 1 2
F150 F 0.9513(9) 0.3727(3) 1.0001(5) 0.0854 0.514(14) Uani D P 4 1
F151 F 1.0207(6) 0.2945(5) 0.9997(5) 0.0822 0.514(14) Uani D P 4 1
F152 F 0.9203(8) 0.3158(5) 1.0692(3) 0.0790 0.514(14) Uani D P 4 1
F155 F 0.9217(8) 0.3722(3) 1.0246(6) 0.0811 0.486(14) Uani D P 4 2
F156 F 1.0171(6) 0.3179(6) 0.9777(5) 0.0820 0.486(14) Uani D P 4 2
F157 F 0.9573(10) 0.2946(5) 1.0614(4) 0.0903 0.486(14) Uani D P 4 2
F160 F 0.2431(7) 0.3663(6) 0.6824(5) 0.0731 0.459(19) Uani D P 5 1
F161 F 0.3090(12) 0.2915(3) 0.6569(6) 0.0830 0.459(19) Uani D P 5 1
F162 F 0.3938(7) 0.3644(7) 0.6462(5) 0.0798 0.459(19) Uani D P 5 1
F165 F 0.2719(9) 0.3812(3) 0.6713(5) 0.0777 0.541(19) Uani D P 5 2
F166 F 0.2708(9) 0.2951(3) 0.6737(5) 0.0714 0.541(19) Uani D P 5 2
F167 F 0.4012(6) 0.3370(7) 0.6403(3) 0.0839 0.541(19) Uani D P 5 2
N10 N 0.1085(19) 0.5334(6) 0.7062(9) 0.0729 0.253(5) Uani D P 3 1
N11 N 0.1175(6) 0.5157(3) 0.6852(3) 0.0729 0.747(5) Uani D P 3 2
N30 N 0.060(2) 0.4995(7) 0.6908(13) 0.0867 0.253(5) Uani D P 3 1
N31 N 0.0698(7) 0.4819(4) 0.6689(5) 0.0867 0.747(5) Uani D P 3 2
F170 F 1.0284(5) 0.3262(4) 0.6573(3) 0.0849 0.716(12) Uani D P 6 1
F171 F 1.0693(5) 0.2809(3) 0.7371(3) 0.0840 0.716(12) Uani D P 6 1
F172 F 1.0320(6) 0.3652(3) 0.7427(5) 0.1101 0.716(12) Uani D P 6 1
F175 F 1.0370(13) 0.2997(8) 0.6623(5) 0.0891 0.284(12) Uani D P 6 2
F176 F 1.0795(10) 0.3096(8) 0.7556(6) 0.0924 0.284(12) Uani D P 6 2
F177 F 1.0017(12) 0.3734(3) 0.7069(10) 0.0832 0.284(12) Uani D P 6 2
F180 F 0.7576(5) 0.1829(3) 0.6120(3) 0.0952 0.784(7) Uani D P 7 1
F181 F 0.6075(5) 0.2040(3) 0.6405(3) 0.0877 0.784(7) Uani D P 7 1
F182 F 0.7047(6) 0.1512(2) 0.6938(3) 0.0937 0.784(7) Uani D P 7 1
F185 F 0.7846(11) 0.1613(6) 0.6519(10) 0.0817 0.216(7) Uani D P 7 2
F186 F 0.6601(16) 0.2051(8) 0.6061(5) 0.0856 0.216(7) Uani D P 7 2
F187 F 0.6365(14) 0.1678(7) 0.6906(8) 0.0823 0.216(7) Uani D P 7 2
F190 F 0.5976(5) 0.5102(2) 0.9707(3) 0.0871 0.830(12) Uani D P 8 1
F191 F 0.7623(5) 0.4978(3) 0.9840(3) 0.0936 0.830(12) Uani D P 8 1
F192 F 0.7037(6) 0.5709(2) 0.9430(3) 0.1042 0.830(12) Uani D P 8 1
F195 F 0.6101(13) 0.4967(5) 0.9749(13) 0.0878 0.170(12) Uani D P 8 2
F196 F 0.7686(17) 0.5228(4) 0.9851(12) 0.0880 0.170(12) Uani D P 8 2
F197 F 0.6584(5) 0.5675(2) 0.9292(3) 0.0875 0.170(12) Uani D P 8 2
F200 F 0.1977(4) 0.3114(4) 0.8894(3) 0.0951 0.783(11) Uani D P 9 1
F201 F 0.3322(6) 0.2836(4) 0.9420(4) 0.1067 0.783(11) Uani D P 9 1
F202 F 0.2972(6) 0.3676(3) 0.9372(3) 0.1053 0.783(11) Uani D P 9 1
F205 F 0.2287(16) 0.2827(8) 0.8966(10) 0.0922 0.217(11) Uani D P 9 2
F206 F 0.3500(14) 0.3135(11) 0.9573(5) 0.0869 0.217(11) Uani D P 9 2
F207 F 0.2416(17) 0.3674(6) 0.9120(10) 0.0957 0.217(11) Uani D P 9 2
H241 H 0.2793 0.4801 0.6241 0.0821 1.0000 Uiso R . . .
H252 H 0.2647 0.5653 0.5375 0.0951 1.0000 Uiso R . . .
H251 H 0.1672 0.5448 0.5720 0.0947 1.0000 Uiso R . . .
H261 H 0.1692 0.5027 0.4742 0.1051 1.0000 Uiso R . . .
H262 H 0.1848 0.4577 0.5261 0.1051 1.0000 Uiso R . . .
H271 H 0.3479 0.5030 0.4629 0.1091 1.0000 Uiso R . . .
H272 H 0.3001 0.4442 0.4491 0.1093 1.0000 Uiso R . . .
H281 H 0.4579 0.4359 0.5159 0.1081 1.0000 Uiso R . . .
H282 H 0.3578 0.4164 0.5495 0.1082 1.0000 Uiso R . . .
H291 H 0.4568 0.4755 0.6132 0.0973 1.0000 Uiso R . . .
H292 H 0.4513 0.5212 0.5635 0.0969 1.0000 Uiso R . . .
H411 H 0.6109 0.2450 0.8847 0.0582 1.0000 Uiso R . . .
H431 H 0.8298 0.3584 0.9120 0.0576 1.0000 Uiso R . . .
H451 H 0.8240 0.2310 1.0239 0.0644 1.0000 Uiso R . . .
H521 H 0.7134 0.4172 0.7435 0.0582 1.0000 Uiso R . . .
H541 H 0.7220 0.5560 0.8351 0.0651 1.0000 Uiso R . . .
H561 H 0.6631 0.4160 0.9169 0.0617 1.0000 Uiso R . . .
H661 H 0.6271 0.2538 0.7458 0.0564 1.0000 Uiso R . . .
H681 H 0.8885 0.2450 0.6563 0.0762 1.0000 Uiso R . . .
H701 H 0.8636 0.3556 0.7859 0.0613 1.0000 Uiso R . . .
H801 H 0.5026 0.3274 0.9007 0.0545 1.0000 Uiso R . . .
H821 H 0.2468 0.3288 0.7873 0.0633 1.0000 Uiso R . . .
H841 H 0.5324 0.3406 0.7249 0.0560 1.0000 Uiso R . . .
H951 H 0.5777 0.3173 0.5720 0.1020 1.0000 Uiso R . . .
H961 H 0.6955 0.2682 0.5131 0.0942 1.0000 Uiso R . . .
H971 H 0.8624 0.2980 0.5077 0.0980 1.0000 Uiso R . . .
H981 H 0.9195 0.3785 0.5567 0.1076 1.0000 Uiso R . . .
H991 H 0.8037 0.4215 0.6187 0.1032 1.0000 Uiso R . . .
H1001 H -0.0164 0.6292 0.6481 0.0911 0.253(5) Uiso R P 3 1
H1011 H -0.0096 0.6449 0.7631 0.0909 0.253(5) Uiso R P 3 1
H1021 H 0.1667 0.6899 0.7940 0.0920 0.253(5) Uiso R P 3 1
H1041 H 0.1543 0.6658 0.6078 0.0921 0.253(5) Uiso R P 3 1
H1031 H 0.2689 0.7021 0.6986 0.0929 0.253(5) Uiso R P 3 1
H1051 H 0.0194 0.6163 0.6113 0.1342 0.747(5) Uiso R P 3 2
H1061 H -0.0415 0.6179 0.7199 0.1343 0.747(5) Uiso R P 3 2
H1071 H 0.0952 0.6711 0.7862 0.1330 0.747(5) Uiso R P 3 2
H1091 H 0.1941 0.6687 0.6105 0.1332 0.747(5) Uiso R P 3 2
H1081 H 0.2418 0.7009 0.7185 0.1340 0.747(5) Uiso R P 3 2
H1101 H 0.3775 0.4892 0.8118 0.0859 0.747(5) Uiso R P 3 2
H1102 H 0.2851 0.4684 0.7653 0.0864 0.747(5) Uiso R P 3 2
H1111 H 0.4565 0.5287 0.7433 0.0824 0.747(5) Uiso R P 3 2
H1112 H 0.4118 0.4790 0.7054 0.0825 0.747(5) Uiso R P 3 2
H1121 H 0.4478 0.5555 0.8004 0.0540 0.253(5) Uiso R P 3 1
H1122 H 0.3917 0.5010 0.8174 0.0540 0.253(5) Uiso R P 3 1
H1131 H 0.4659 0.5090 0.7204 0.0620 0.253(5) Uiso R P 3 1
H1132 H 0.3584 0.4782 0.7259 0.0621 0.253(5) Uiso R P 3 1
H1201 H 0.2491 0.6289 0.8876 0.0820 0.253(5) Uiso R P 3 1
H1211 H 0.3472 0.5553 0.9298 0.0950 0.253(5) Uiso R P 3 1
H1212 H 0.4476 0.5775 0.8996 0.0949 0.253(5) Uiso R P 3 1
H1251 H 0.3264 0.6836 0.8134 0.0970 0.253(5) Uiso R P 3 1
H1252 H 0.4341 0.6545 0.8306 0.0969 0.253(5) Uiso R P 3 1
H1241 H 0.4256 0.7380 0.8871 0.1080 0.253(5) Uiso R P 3 1
H1242 H 0.3234 0.7167 0.9164 0.1081 0.253(5) Uiso R P 3 1
H1232 H 0.4741 0.7018 0.9832 0.1090 0.253(5) Uiso R P 3 1
H1231 H 0.5230 0.6660 0.9327 0.1090 0.253(5) Uiso R P 3 1
H1221 H 0.4460 0.6095 1.0032 0.1050 0.253(5) Uiso R P 3 1
H1222 H 0.3371 0.6379 0.9875 0.1050 0.253(5) Uiso R P 3 1
H1301 H 0.3977 0.6058 0.8185 0.1055 0.747(5) Uiso R P 3 2
H1311 H 0.3236 0.5679 0.9296 0.1151 0.747(5) Uiso R P 3 2
H1312 H 0.4082 0.5363 0.8933 0.1150 0.747(5) Uiso R P 3 2
H1352 H 0.2342 0.6458 0.8854 0.1201 0.747(5) Uiso R P 3 2
H1351 H 0.2585 0.6678 0.8198 0.1202 0.747(5) Uiso R P 3 2
H1341 H 0.3478 0.7247 0.8957 0.1134 0.747(5) Uiso R P 3 2
H1342 H 0.4300 0.6949 0.8579 0.1131 0.747(5) Uiso R P 3 2
H1332 H 0.4797 0.6862 0.9625 0.1199 0.747(5) Uiso R P 3 2
H1331 H 0.3708 0.6576 0.9736 0.1201 0.747(5) Uiso R P 3 2
H1321 H 0.4994 0.5909 0.9687 0.1281 0.747(5) Uiso R P 3 2
H1322 H 0.5239 0.6125 0.9022 0.1278 0.747(5) Uiso R P 3 2
H1401 H 0.4853 0.5817 0.6238 0.0761 0.29(3) Uiso R P 2 1
H1411 H 0.3507 0.6754 0.6334 0.0830 0.29(3) Uiso R P 2 1
H1412 H 0.3495 0.6367 0.5758 0.0829 0.29(3) Uiso R P 2 1
H1422 H 0.4608 0.7133 0.5596 0.0860 0.29(3) Uiso R P 2 1
H1421 H 0.5290 0.6600 0.5611 0.0861 0.29(3) Uiso R P 2 1
H1431 H 0.5126 0.7276 0.6609 0.0869 0.29(3) Uiso R P 2 1
H1432 H 0.6152 0.7247 0.6242 0.0871 0.29(3) Uiso R P 2 1
H1441 H 0.6441 0.6713 0.7090 0.0831 0.29(3) Uiso R P 2 1
H1442 H 0.6410 0.6325 0.6522 0.0830 0.29(3) Uiso R P 2 1
H1451 H 0.4623 0.6490 0.7223 0.0782 0.29(3) Uiso R P 2 1
H1452 H 0.5317 0.5956 0.7271 0.0780 0.29(3) Uiso R P 2 1
H1501 H 0.5043 0.5805 0.6477 0.0740 0.71(3) Uiso R P 2 2
H1511 H 0.3573 0.6613 0.5995 0.0763 0.71(3) Uiso R P 2 2
H1512 H 0.3954 0.6114 0.5623 0.0759 0.71(3) Uiso R P 2 2
H1521 H 0.5024 0.6895 0.5419 0.0829 0.71(3) Uiso R P 2 2
H1522 H 0.5745 0.6443 0.5744 0.0832 0.71(3) Uiso R P 2 2
H1531 H 0.6066 0.7279 0.6223 0.0872 0.71(3) Uiso R P 2 2
H1532 H 0.4863 0.7302 0.6362 0.0869 0.71(3) Uiso R P 2 2
H1541 H 0.5895 0.7001 0.7205 0.0841 0.71(3) Uiso R P 2 2
H1542 H 0.6306 0.6497 0.6830 0.0841 0.71(3) Uiso R P 2 2
H1552 H 0.4141 0.6668 0.7069 0.0821 0.71(3) Uiso R P 2 2
H1551 H 0.4829 0.6225 0.7428 0.0823 0.71(3) Uiso R P 2 2
H1601 H 0.2150 0.5212 0.8893 0.0581 0.253(5) Uiso R P 3 1
H1611 H 0.2421 0.4544 0.8162 0.0621 0.253(5) Uiso R P 3 1
H1612 H 0.1363 0.4703 0.7794 0.0619 0.253(5) Uiso R P 3 1
H1621 H 0.1459 0.4303 0.9018 0.0640 0.253(5) Uiso R P 3 1
H1622 H 0.1040 0.3952 0.8455 0.0640 0.253(5) Uiso R P 3 1
H1632 H -0.0389 0.4327 0.8930 0.0600 0.253(5) Uiso R P 3 1
H1631 H -0.0321 0.4579 0.8276 0.0600 0.253(5) Uiso R P 3 1
H1641 H 0.0473 0.5106 0.9355 0.0610 0.253(5) Uiso R P 3 1
H1642 H -0.0588 0.5263 0.8990 0.0610 0.253(5) Uiso R P 3 1
H1652 H 0.0789 0.5854 0.8693 0.0600 0.253(5) Uiso R P 3 1
H1651 H 0.0378 0.5499 0.8130 0.0600 0.253(5) Uiso R P 3 1
H1701 H 0.1895 0.5213 0.8922 0.0792 0.747(5) Uiso R P 3 2
H1712 H 0.1948 0.4442 0.8328 0.0901 0.747(5) Uiso R P 3 2
H1711 H 0.0892 0.4613 0.7948 0.0899 0.747(5) Uiso R P 3 2
H1721 H 0.1008 0.4386 0.9239 0.0951 0.747(5) Uiso R P 3 2
H1722 H 0.0451 0.4003 0.8736 0.0955 0.747(5) Uiso R P 3 2
H1732 H -0.0792 0.4538 0.9186 0.0901 0.747(5) Uiso R P 3 2
H1731 H -0.0753 0.4688 0.8495 0.0903 0.747(5) Uiso R P 3 2
H1741 H 0.0275 0.5302 0.9444 0.0870 0.747(5) Uiso R P 3 2
H1742 H -0.0773 0.5477 0.9073 0.0873 0.747(5) Uiso R P 3 2
H1751 H 0.0701 0.5906 0.8646 0.0850 0.747(5) Uiso R P 3 2
H1752 H 0.0132 0.5510 0.8151 0.0851 0.747(5) Uiso R P 3 2

loop_
_atom_site_aniso_label
_atom_site_aniso_U_11
_atom_site_aniso_U_22
_atom_site_aniso_U_33
_atom_site_aniso_U_23
_atom_site_aniso_U_13
_atom_site_aniso_U_12
P2 0.0637(11) 0.0603(11) 0.0469(9) 0.0027(8) -0.0011(8) -0.0085(9)
C24 0.081(4) 0.067(3) 0.053(3) 0.003(3) 0.007(3) -0.016(3)
C25 0.096(4) 0.077(4) 0.055(3) 0.006(3) -0.002(3) -0.026(3)
C26 0.115(5) 0.079(4) 0.063(4) -0.002(3) -0.002(4) -0.032(4)
C27 0.127(5) 0.078(4) 0.066(4) -0.008(3) 0.013(4) -0.026(4)
C28 0.124(5) 0.076(4) 0.065(4) -0.006(3) 0.021(4) -0.017(4)
C29 0.101(4) 0.071(4) 0.060(3) 0.000(3) 0.017(3) -0.014(3)
F36 0.105(4) 0.056(3) 0.122(5) 0.001(3) -0.013(4) -0.009(3)
C37 0.075(6) 0.057(5) 0.084(6) 0.013(4) -0.016(4) -0.005(4)
F38 0.135(5) 0.089(4) 0.096(4) 0.047(3) -0.041(4) -0.036(4)
F39 0.071(3) 0.081(4) 0.171(6) 0.042(4) 0.018(4) -0.009(3)
C40 0.047(4) 0.046(4) 0.057(4) 0.005(3) 0.001(3) 0.001(3)
C41 0.041(3) 0.046(3) 0.055(4) -0.003(3) -0.007(3) 0.003(3)
C42 0.039(3) 0.042(3) 0.047(3) -0.002(3) -0.002(3) 0.002(3)
C43 0.037(3) 0.052(4) 0.052(4) 0.000(3) -0.003(3) 0.004(3)
C44 0.047(4) 0.056(4) 0.041(3) -0.004(3) -0.006(3) 0.003(3)
C45 0.053(4) 0.060(4) 0.052(4) 0.002(3) -0.007(3) 0.012(3)
C46 0.056(3) 0.100(3) 0.071(3) -0.011(3) -0.021(2) 0.002(3)
B50 0.032(3) 0.043(4) 0.053(4) 0.001(3) -0.012(3) -0.001(3)
C51 0.035(3) 0.047(3) 0.046(3) -0.005(3) -0.004(2) 0.000(3)
C52 0.045(3) 0.046(3) 0.050(4) -0.003(3) -0.003(3) -0.001(3)
C53 0.055(4) 0.052(4) 0.047(4) 0.006(3) -0.003(3) 0.003(3)
C54 0.060(4) 0.045(4) 0.061(4) -0.002(3) 0.004(3) 0.002(3)
C55 0.063(4) 0.048(4) 0.058(4) -0.005(3) 0.007(3) -0.004(3)
C56 0.052(4) 0.049(4) 0.051(4) -0.001(3) 0.005(3) 0.001(3)
C57 0.142(4) 0.061(3) 0.066(3) -0.016(3) 0.036(3) -0.020(3)
C61 0.114(4) 0.071(3) 0.061(3) 0.008(3) 0.007(3) -0.006(3)
C65 0.036(3) 0.048(3) 0.047(3) 0.001(3) -0.005(3) 0.005(3)
C66 0.045(3) 0.043(3) 0.051(4) -0.001(3) -0.007(3) -0.006(3)
C67 0.047(4) 0.049(4) 0.051(4) -0.006(3) -0.005(3) -0.002(3)
C68 0.055(4) 0.058(4) 0.062(4) -0.007(3) 0.006(3) 0.009(3)
C69 0.039(3) 0.056(4) 0.081(5) -0.008(4) 0.003(3) -0.001(3)
C70 0.039(3) 0.049(4) 0.067(4) -0.013(3) 0.000(3) -0.002(3)
C71 0.051(3) 0.094(4) 0.116(4) -0.018(3) 0.015(3) -0.015(3)
C75 0.090(3) 0.065(3) 0.081(3) -0.024(3) -0.008(3) -0.009(3)
C79 0.035(3) 0.038(3) 0.051(3) -0.003(3) -0.002(3) 0.004(2)
C80 0.045(3) 0.043(3) 0.047(3) 0.002(3) -0.007(3) 0.002(3)
C81 0.046(4) 0.062(4) 0.053(4) 0.001(3) 0.004(3) 0.006(3)
C82 0.033(3) 0.062(4) 0.059(4) 0.003(3) -0.003(3) 0.004(3)
C83 0.043(3) 0.052(4) 0.050(4) 0.002(3) -0.010(3) -0.002(3)
C84 0.034(3) 0.051(4) 0.049(3) 0.000(3) 0.000(3) -0.003(3)
C85 0.056(3) 0.107(4) 0.055(3) 0.012(3) -0.010(2) -0.009(2)
C89 0.050(3) 0.155(5) 0.066(3) 0.007(3) 0.012(3) 0.012(3)
F93 0.113(5) 0.138(6) 0.089(4) -0.023(4) 0.024(4) 0.006(4)
C94 0.084(6) 0.088(6) 0.055(5) -0.003(4) 0.009(4) 0.000(5)
C95 0.083(6) 0.101(7) 0.057(5) 0.004(5) 0.003(4) 0.006(5)
C96 0.077(6) 0.087(6) 0.058(5) -0.002(4) 0.003(4) -0.002(5)
C97 0.083(6) 0.108(8) 0.055(5) 0.002(5) 0.007(4) 0.010(6)
C98 0.089(7) 0.108(8) 0.075(6) 0.013(6) 0.007(5) -0.020(6)
C99 0.100(8) 0.095(7) 0.069(6) -0.009(5) 0.011(5) -0.014(6)
C100 0.106(13) 0.052(9) 0.061(9) 0.016(7) -0.021(9) 0.027(8)
C101 0.106(13) 0.051(9) 0.062(9) 0.014(8) -0.019(9) 0.026(8)
C102 0.107(13) 0.051(9) 0.064(9) 0.013(8) -0.018(9) 0.026(8)
C104 0.108(13) 0.051(9) 0.062(9) 0.019(8) -0.020(9) 0.026(8)
C103 0.108(13) 0.051(9) 0.064(9) 0.015(8) -0.018(9) 0.025(8)
C105 0.095(5) 0.132(7) 0.106(6) 0.039(6) 0.010(5) 0.055(5)
C106 0.092(5) 0.132(7) 0.108(6) 0.038(6) 0.015(4) 0.054(5)
C107 0.093(5) 0.129(7) 0.106(6) 0.037(6) 0.017(4) 0.056(5)
C109 0.098(5) 0.130(7) 0.103(6) 0.041(6) 0.016(5) 0.054(5)
C108 0.098(5) 0.129(7) 0.104(6) 0.039(6) 0.017(5) 0.051(5)
C110 0.070(4) 0.080(4) 0.061(4) 0.008(4) 0.006(3) 0.013(4)
C111 0.073(4) 0.071(4) 0.057(4) 0.008(3) 0.006(3) 0.003(4)
C112 0.053(5) 0.047(5) 0.043(5) 0.005(5) 0.004(5) -0.011(5)
C113 0.061(5) 0.055(5) 0.045(5) 0.004(4) 0.004(5) -0.010(5)
C120 0.081(4) 0.067(3) 0.053(3) 0.003(3) 0.007(3) -0.016(3)
C121 0.096(4) 0.077(4) 0.055(3) 0.006(3) -0.002(3) -0.026(3)
C125 0.101(4) 0.071(4) 0.060(3) 0.000(3) 0.017(3) -0.014(3)
C124 0.124(5) 0.076(4) 0.065(4) -0.006(3) 0.021(4) -0.017(4)
C123 0.127(5) 0.078(4) 0.066(4) -0.008(3) 0.013(4) -0.026(4)
C122 0.115(5) 0.079(4) 0.063(4) -0.002(3) -0.002(4) -0.032(4)
C130 0.085(4) 0.083(4) 0.078(4) 0.013(4) -0.017(4) 0.003(4)
C131 0.097(5) 0.090(5) 0.090(5) 0.013(4) -0.030(5) 0.009(5)
C135 0.107(6) 0.094(5) 0.090(5) 0.000(5) -0.017(5) 0.010(4)
C134 0.108(6) 0.085(5) 0.086(5) 0.004(5) -0.011(5) 0.015(5)
C133 0.112(6) 0.091(5) 0.087(5) -0.001(5) -0.018(5) 0.017(5)
C132 0.111(6) 0.094(5) 0.100(6) 0.002(5) -0.030(5) 0.010(5)
P50 0.0571(17) 0.075(2) 0.0522(15) 0.0126(14) 0.0066(12) 0.0113(15)
P51 0.053(4) 0.054(3) 0.047(3) 0.011(3) 0.002(3) -0.007(3)
C140 0.075(5) 0.060(5) 0.053(5) 0.005(5) -0.006(5) -0.017(5)
C141 0.085(7) 0.061(7) 0.059(7) 0.005(6) -0.012(6) -0.021(6)
C142 0.088(8) 0.059(8) 0.061(8) 0.010(7) -0.011(7) -0.021(7)
C143 0.087(8) 0.059(8) 0.063(8) 0.010(7) -0.009(7) -0.022(7)
C144 0.083(8) 0.060(8) 0.060(8) 0.008(7) -0.008(7) -0.021(7)
C145 0.079(7) 0.059(7) 0.055(7) 0.008(6) -0.009(6) -0.019(6)
C150 0.075(4) 0.061(4) 0.051(4) 0.002(3) 0.001(3) -0.015(3)
C151 0.077(5) 0.062(5) 0.051(4) 0.000(4) 0.000(4) -0.014(4)
C152 0.082(5) 0.064(5) 0.060(5) 0.003(4) 0.003(4) -0.016(4)
C153 0.086(5) 0.065(5) 0.067(5) 0.004(4) 0.001(4) -0.024(5)
C154 0.085(5) 0.065(5) 0.061(5) -0.004(4) -0.004(4) -0.025(5)
C155 0.084(5) 0.065(5) 0.058(4) -0.004(4) 0.001(4) -0.018(4)
C160 0.050(6) 0.052(6) 0.055(6) 0.000(5) 0.012(5) -0.009(5)
C161 0.051(7) 0.055(7) 0.062(7) -0.004(6) 0.017(6) -0.012(6)
C162 0.052(8) 0.058(7) 0.064(8) -0.004(7) 0.020(7) -0.010(7)
C163 0.050(8) 0.056(8) 0.065(8) -0.006(7) 0.022(7) -0.012(7)
C164 0.052(8) 0.056(8) 0.063(8) -0.008(7) 0.020(7) -0.012(7)
C165 0.050(7) 0.053(7) 0.061(7) -0.005(6) 0.015(6) -0.010(6)
C170 0.066(4) 0.067(4) 0.064(4) 0.004(3) 0.008(3) -0.004(3)
C171 0.078(5) 0.065(4) 0.076(5) 0.003(4) 0.015(4) -0.005(4)
C172 0.078(5) 0.066(5) 0.081(5) 0.008(4) 0.012(4) -0.008(4)
C173 0.070(5) 0.065(5) 0.081(5) 0.004(4) 0.010(4) -0.013(4)
C174 0.068(5) 0.066(5) 0.083(5) -0.004(4) 0.017(4) -0.007(4)
C175 0.069(5) 0.065(5) 0.077(5) -0.004(4) 0.014(4) -0.006(4)
Ru10 0.0625(5) 0.0754(10) 0.0458(7) 0.0047(6) 0.0050(5) 0.0223(6)
Ru11 0.0625(5) 0.0754(10) 0.0458(7) 0.0047(6) 0.0050(5) 0.0223(6)
F140 0.113(5) 0.100(4) 0.052(3) 0.012(3) -0.004(3) 0.000(4)
F141 0.117(4) 0.079(4) 0.080(4) 0.016(3) 0.033(3) -0.007(3)
F142 0.135(5) 0.065(3) 0.067(3) 0.006(3) 0.015(4) -0.021(3)
F145 0.121(7) 0.072(6) 0.058(5) 0.005(5) 0.007(6) -0.007(6)
F146 0.117(6) 0.081(6) 0.069(6) 0.014(6) 0.005(6) -0.009(6)
F147 0.112(6) 0.068(5) 0.063(5) 0.016(5) 0.006(6) -0.007(5)
F150 0.075(5) 0.100(4) 0.078(5) -0.009(4) -0.024(4) -0.010(4)
F151 0.051(4) 0.105(5) 0.087(5) -0.020(4) -0.024(4) 0.007(4)
F152 0.058(4) 0.111(5) 0.065(4) -0.016(4) -0.020(4) 0.011(4)
F155 0.065(5) 0.102(4) 0.074(5) -0.032(4) -0.012(4) -0.002(4)
F156 0.052(4) 0.110(6) 0.081(5) -0.008(5) -0.015(4) 0.001(4)
F157 0.067(5) 0.116(6) 0.083(5) 0.005(4) -0.037(4) -0.001(5)
F160 0.045(4) 0.112(5) 0.061(4) 0.027(4) -0.010(4) -0.010(4)
F161 0.080(5) 0.112(5) 0.056(5) -0.001(4) -0.007(4) -0.008(5)
F162 0.067(4) 0.113(6) 0.058(4) 0.023(4) -0.012(4) -0.009(4)
F165 0.068(5) 0.098(5) 0.065(4) 0.021(4) -0.016(4) -0.007(4)
F166 0.056(4) 0.108(5) 0.049(4) -0.007(4) -0.003(3) -0.020(3)
F167 0.062(4) 0.132(6) 0.056(4) 0.006(4) -0.008(3) -0.005(4)
N10 0.063(4) 0.101(4) 0.055(4) 0.001(4) 0.002(4) -0.014(3)
N11 0.063(4) 0.101(4) 0.055(4) 0.001(4) 0.002(4) -0.014(3)
N30 0.076(5) 0.116(6) 0.067(5) -0.005(5) -0.001(5) -0.027(4)
N31 0.076(5) 0.116(6) 0.067(5) -0.005(5) -0.001(5) -0.027(4)
F170 0.052(3) 0.089(5) 0.114(4) 0.030(4) 0.014(3) -0.007(3)
F171 0.042(3) 0.107(5) 0.101(5) -0.009(4) -0.004(3) -0.016(3)
F172 0.065(4) 0.109(5) 0.159(6) -0.055(5) 0.027(4) -0.029(4)
F175 0.054(5) 0.096(6) 0.120(6) -0.015(6) 0.022(5) -0.010(6)
F176 0.056(5) 0.102(6) 0.119(6) -0.013(6) 0.009(5) -0.024(5)
F177 0.046(5) 0.095(5) 0.109(6) -0.014(6) 0.011(5) -0.021(5)
F180 0.114(5) 0.089(4) 0.083(4) -0.043(3) 0.010(3) -0.022(4)
F181 0.080(3) 0.088(3) 0.090(4) -0.038(3) -0.026(3) -0.005(3)
F182 0.128(5) 0.054(3) 0.095(4) -0.009(3) -0.028(4) -0.011(3)
F185 0.091(3) 0.066(3) 0.087(4) -0.024(3) -0.010(3) -0.005(3)
F186 0.098(6) 0.071(6) 0.085(5) -0.021(6) -0.014(5) -0.012(6)
F187 0.091(6) 0.067(6) 0.089(6) -0.025(5) -0.002(5) -0.014(5)
F190 0.130(4) 0.057(3) 0.079(4) -0.004(3) 0.044(3) 0.006(3)
F191 0.138(5) 0.084(4) 0.060(3) -0.028(3) 0.015(3) -0.036(4)
F192 0.176(6) 0.061(3) 0.080(4) -0.031(3) 0.043(4) -0.035(4)
F195 0.141(6) 0.058(6) 0.068(6) -0.014(6) 0.038(5) -0.016(6)
F196 0.142(7) 0.061(6) 0.065(6) -0.021(6) 0.036(5) -0.021(6)
F197 0.141(7) 0.059(5) 0.066(6) -0.018(6) 0.034(6) -0.022(6)
F200 0.039(3) 0.172(6) 0.075(4) 0.003(4) 0.013(3) 0.008(4)
F201 0.075(4) 0.164(6) 0.084(4) 0.044(4) 0.024(3) 0.010(4)
F202 0.077(4) 0.172(6) 0.068(4) -0.023(4) 0.017(3) 0.010(4)
F205 0.051(6) 0.157(7) 0.069(6) 0.005(6) 0.014(5) 0.009(5)
F206 0.046(5) 0.155(8) 0.061(5) 0.003(6) 0.011(5) 0.006(6)
F207 0.057(6) 0.159(7) 0.073(6) 0.006(6) 0.017(5) 0.018(5)

loop_
_atom_type_symbol
_atom_type_scat_dispersion_real
_atom_type_scat_dispersion_imag
_atom_type_scat_Cromer_Mann_a1
_atom_type_scat_Cromer_Mann_b1
_atom_type_scat_Cromer_Mann_a2
_atom_type_scat_Cromer_Mann_b2
_atom_type_scat_Cromer_Mann_a3
_atom_type_scat_Cromer_Mann_b3
_atom_type_scat_Cromer_Mann_a4
_atom_type_scat_Cromer_Mann_b4
_atom_type_scat_Cromer_Mann_c
_atom_type_scat_source
C 0.0033 0.0016 2.3100 20.8439 1.0200 10.2075 1.5886 0.5687 0.8650 51.6512 0.2156 'International Tables Vol C 4.2.6.8 and 6.1.1.4'
H 0.0000 0.0000 0.4930 10.5109 0.3229 26.1257 0.1402 3.1424 0.0408 57.7998 0.0030 'International Tables Vol C 4.2.6.8 and 6.1.1.4'
F 0.0171 0.0103 3.5392 10.2825 2.6412 4.2944 1.5170 0.2615 1.0243 26.1476 0.2776 'International Tables Vol C 4.2.6.8 and 6.1.1.4'
B 0.0013 0.0007 2.0545 23.2185 1.3326 1.0210 1.0979 60.3498 0.7068 0.1403 -0.1932 'International Tables Vol C 4.2.6.8 and 6.1.1.4'
N 0.0061 0.0033 12.2126 0.0057 3.1322 9.8933 2.0125 28.9975 1.1663 0.5826 -11.5290 'International Tables Vol C 4.2.6.8 and 6.1.1.4'
Ru -1.2594 0.8363 19.2674 0.8085 12.9182 8.4347 4.8634 24.7997 1.5676 94.2928 5.3787 'International Tables Vol C 4.2.6.8 and 6.1.1.4'
P 0.1023 0.0942 6.4345 1.9067 4.1791 27.1570 1.7800 0.5260 1.4908 68.1645 1.1149 'International Tables Vol C 4.2.6.8 and 6.1.1.4'

loop_
_geom_angle_atom_site_label_1
_geom_angle_atom_site_label_2
_geom_angle_atom_site_label_3
_geom_angle
_geom_angle_publ_flag
C24 P2 C113 101.4(5) yes
C24 P2 C140 102.6(4) yes
C113 P2 C140 106.8(8) yes
C24 P2 Ru10 122.1(2) yes
C113 P2 Ru10 106.3(4) yes
C140 P2 Ru10 116.0(3) yes
C24 P2 C113 101.4(5) yes
C24 P2 C150 106.0(2) yes
C113 P2 C150 103.1(7) yes
C24 P2 Ru10 122.1(2) yes
C113 P2 Ru10 106.3(4) yes
C150 P2 Ru10 115.4(2) yes
C24 P2 C111 99.6(4) yes
C24 P2 C140 102.6(4) yes
C111 P2 C140 106.6(5) yes
C24 P2 Ru11 112.28(18) yes
C111 P2 Ru11 108.85(19) yes
C140 P2 Ru11 124.1(3) yes
C24 P2 C111 99.6(4) yes
C24 P2 C150 106.0(2) yes
C111 P2 C150 103.0(3) yes
C24 P2 Ru11 112.28(18) yes
C111 P2 Ru11 108.85(19) yes
C150 P2 Ru11 124.03(18) yes
P2 C24 C25 113.9(2) yes
P2 C24 C29 114.8(2) yes
C25 C24 C29 111.0(4) yes
P2 C24 H241 103.9 no
C25 C24 H241 107.0 no
C29 C24 H241 105.3 no
C24 C25 C26 108.11(8) yes
C24 C25 H252 108.7 no
C26 C25 H252 109.0 no
C24 C25 H251 111.5 no
C26 C25 H251 111.4 no
H252 C25 H251 108.2 no
C25 C26 C27 113.0(4) yes
C25 C26 H261 107.9 no
C27 C26 H261 108.7 no
C25 C26 H262 107.5 no
C27 C26 H262 109.5 no
H261 C26 H262 110.2 no
C26 C27 C28 109.8(5) yes
C26 C27 H271 108.1 no
C28 C27 H271 109.5 no
C26 C27 H272 109.6 no
C28 C27 H272 110.9 no
H271 C27 H272 108.9 no
C27 C28 C29 108.76(8) yes
C27 C28 H281 111.8 no
C29 C28 H281 109.2 no
C27 C28 H282 108.2 no
C29 C28 H282 109.5 no
H281 C28 H282 109.4 no
C28 C29 C24 112.2(3) yes
C28 C29 H291 108.6 no
C24 C29 H291 107.4 no
C28 C29 H292 110.1 no
C24 C29 H292 109.6 no
H291 C29 H292 108.8 no
F36 C37 F38 106.4(7) yes
F36 C37 F39 103.5(7) yes
F38 C37 F39 108.8(8) yes
F36 C37 C40 111.4(8) yes
F38 C37 C40 113.3(7) yes
F39 C37 C40 112.9(7) yes
C37 C40 C41 119.0(6) yes
C37 C40 C45 120.1(7) yes
C41 C40 C45 121.0(6) yes
C40 C41 C42 121.9(6) yes
C40 C41 H411 118.7 no
C42 C41 H411 119.5 no
C41 C42 C43 115.5(6) yes
C41 C42 B50 122.0(5) yes
C43 C42 B50 122.2(6) yes
C42 C43 C44 122.5(6) yes
C42 C43 H431 117.8 no
C44 C43 H431 119.6 no
C43 C44 C45 121.0(6) yes
C43 C44 C46 119.5(6) yes
C45 C44 C46 119.4(6) yes
C40 C45 C44 118.1(6) yes
C40 C45 H451 120.4 no
C44 C45 H451 121.5 no
C44 C46 F150 114.9(6) yes
C44 C46 F151 113.8(5) yes
F150 C46 F151 105.52(6) yes
C44 C46 F152 110.8(5) yes
F150 C46 F152 105.50(6) yes
F151 C46 F152 105.51(6) yes
C44 C46 F155 113.2(6) yes
C44 C46 F156 111.1(6) yes
F155 C46 F156 105.53(6) yes
C44 C46 F157 115.2(6) yes
F155 C46 F157 105.54(6) yes
F156 C46 F157 105.53(6) yes
C42 B50 C51 112.8(5) yes
C42 B50 C65 104.4(5) yes
C51 B50 C65 111.7(5) yes
C42 B50 C79 111.7(5) yes
C51 B50 C79 104.3(5) yes
C65 B50 C79 112.3(5) yes
B50 C51 C52 122.8(6) yes
B50 C51 C56 122.1(6) yes
C52 C51 C56 115.0(6) yes
C51 C52 C53 123.4(6) yes
C51 C52 H521 118.1 no
C53 C52 H521 118.5 no
C52 C53 C54 120.4(7) yes
C52 C53 C61 119.2(6) yes
C54 C53 C61 120.2(6) yes
C53 C54 C55 117.8(7) yes
C53 C54 H541 120.9 no
C55 C54 H541 121.3 no
C54 C55 C56 121.0(7) yes
C54 C55 C57 120.5(6) yes
C56 C55 C57 118.4(6) yes
C51 C56 C55 122.4(7) yes
C51 C56 H561 118.4 no
C55 C56 H561 119.1 no
C55 C57 F190 113.4(5) yes
C55 C57 F191 111.3(5) yes
F190 C57 F191 105.51(7) yes
C55 C57 F192 114.8(5) yes
F190 C57 F192 105.55(7) yes
F191 C57 F192 105.50(7) yes
C55 C57 F195 109.7(15) yes
C55 C57 F196 126.0(12) yes
F195 C57 F196 105.52(6) yes
C55 C57 F197 102.9(5) yes
F195 C57 F197 105.52(6) yes
F196 C57 F197 105.52(6) yes
C53 C61 F140 111.2(5) yes
C53 C61 F141 112.6(5) yes
F140 C61 F141 105.50(6) yes
C53 C61 F142 115.7(5) yes
F140 C61 F142 105.54(6) yes
F141 C61 F142 105.50(6) yes
C53 C61 F145 117.0(9) yes
C53 C61 F146 118.9(9) yes
F145 C61 F146 105.53(6) yes
C53 C61 F147 103.0(9) yes
F145 C61 F147 105.52(6) yes
F146 C61 F147 105.52(6) yes
B50 C65 C66 123.5(6) yes
B50 C65 C70 120.0(6) yes
C66 C65 C70 116.2(6) yes
C65 C66 C67 121.2(6) yes
C65 C66 H661 118.1 no
C67 C66 H661 120.7 no
C66 C67 C68 121.7(6) yes
C66 C67 C75 118.2(6) yes
C68 C67 C75 120.0(6) yes
C67 C68 C69 118.0(7) yes
C67 C68 H681 120.7 no
C69 C68 H681 121.3 no
C68 C69 C70 121.3(7) yes
C68 C69 C71 119.1(7) yes
C70 C69 C71 119.6(6) yes
C65 C70 C69 121.5(6) yes
C65 C70 H701 119.5 no
C69 C70 H701 119.0 no
C69 C71 F170 114.6(5) yes
C69 C71 F171 109.7(5) yes
F170 C71 F171 105.51(7) yes
C69 C71 F172 115.2(5) yes
F170 C71 F172 105.54(7) yes
F171 C71 F172 105.48(7) yes
C69 C71 F175 109.8(8) yes
C69 C71 F176 122.7(8) yes
F175 C71 F176 105.53(6) yes
C69 C71 F177 106.5(7) yes
F175 C71 F177 105.51(6) yes
F176 C71 F177 105.54(6) yes
C67 C75 F180 114.1(5) yes
C67 C75 F181 113.5(5) yes
F180 C75 F181 105.50(7) yes
C67 C75 F182 112.0(5) yes
F180 C75 F182 105.56(7) yes
F181 C75 F182 105.50(7) yes
C67 C75 F185 107.0(8) yes
C67 C75 F186 118.8(9) yes
F185 C75 F186 105.52(6) yes
C67 C75 F187 113.5(9) yes
F185 C75 F187 105.51(6) yes
F186 C75 F187 105.52(6) yes
B50 C79 C80 121.9(6) yes
B50 C79 C84 121.4(6) yes
C80 C79 C84 116.3(5) yes
C79 C80 C81 121.7(6) yes
C79 C80 H801 118.4 no
C81 C80 H801 119.9 no
C80 C81 C82 120.1(6) yes
C80 C81 C89 118.5(6) yes
C82 C81 C89 121.4(6) yes
C81 C82 C83 119.7(6) yes
C81 C82 H821 120.1 no
C83 C82 H821 120.3 no
C82 C83 C84 119.9(6) yes
C82 C83 C85 119.6(6) yes
C84 C83 C85 120.4(6) yes
C83 C84 C79 122.2(6) yes
C83 C84 H841 119.3 no
C79 C84 H841 118.5 no
C83 C85 F160 110.3(6) yes
C83 C85 F161 117.2(6) yes
F160 C85 F161 105.53(6) yes
C83 C85 F162 112.0(6) yes
F160 C85 F162 105.50(6) yes
F161 C85 F162 105.54(6) yes
C83 C85 F165 115.2(6) yes
C83 C85 F166 109.4(5) yes
F165 C85 F166 105.51(6) yes
C83 C85 F167 114.8(5) yes
F165 C85 F167 105.53(6) yes
F166 C85 F167 105.49(6) yes
C81 C89 F200 114.0(5) yes
C81 C89 F201 112.4(5) yes
F200 C89 F201 105.54(7) yes
C81 C89 F202 113.2(5) yes
F200 C89 F202 105.52(7) yes
F201 C89 F202 105.53(7) yes
C81 C89 F205 111.6(10) yes
C81 C89 F206 116.1(9) yes
F205 C89 F206 105.52(6) yes
C81 C89 F207 111.9(9) yes
F205 C89 F207 105.52(6) yes
F206 C89 F207 105.51(6) yes
F93 C94 C95 116.3(9) yes
F93 C94 C99 118.0(9) yes
C95 C94 C99 125.7(10) yes
C94 C95 C96 117.5(10) yes
C94 C95 H951 121.3 no
C96 C95 H951 121.2 no
C95 C96 C97 119.8(10) yes
C95 C96 H961 121.5 no
C97 C96 H961 118.7 no
C96 C97 C98 120.3(10) yes
C96 C97 H971 120.0 no
C98 C97 H971 119.6 no
C97 C98 C99 118.4(10) yes
C97 C98 H981 121.9 no
C99 C98 H981 119.6 no
C98 C99 C94 118.3(10) yes
C98 C99 H991 120.0 no
C94 C99 H991 121.6 no
C101 C100 C104 108.00(4) yes
C101 C100 Ru10 64.4(6) yes
C104 C100 Ru10 70.7(7) yes
C101 C100 H1001 126.0 no
C104 C100 H1001 125.6 no
Ru10 C100 H1001 124.8 no
C100 C101 C102 108.00(4) yes
C100 C101 Ru10 77.6(6) yes
C102 C101 Ru10 63.9(7) yes
C100 C101 H1011 125.6 no
C102 C101 H1011 126.3 no
Ru10 C101 H1011 126.7 no
C101 C102 C103 108.00(4) yes
C101 C102 Ru10 74.9(8) yes
C103 C102 Ru10 72.5(8) yes
C101 C102 H1021 125.1 no
C103 C102 H1021 126.0 no
Ru10 C102 H1021 126.7 no
C100 C104 C103 108.00(4) yes
C100 C104 Ru10 72.4(7) yes
C103 C104 Ru10 62.8(6) yes
C100 C104 H1041 126.2 no
C103 C104 H1041 125.5 no
Ru10 C104 H1041 125.6 no
C104 C103 C102 108.00(4) yes
C104 C103 Ru10 78.6(7) yes
C102 C103 Ru10 65.6(7) yes
C104 C103 H1031 126.1 no
C102 C103 H1031 125.6 no
Ru10 C103 H1031 125.9 no
C106 C105 C109 108.00(4) yes
C106 C105 Ru11 73.0(4) yes
C109 C105 Ru11 70.5(4) yes
C106 C105 H1051 124.7 no
C109 C105 H1051 127.2 no
Ru11 C105 H1051 125.5 no
C105 C106 C107 108.00(4) yes
C105 C106 Ru11 70.3(4) yes
C107 C106 Ru11 71.6(5) yes
C105 C106 H1061 127.5 no
C107 C106 H1061 124.5 no
Ru11 C106 H1061 124.5 no
C106 C107 C108 108.00(4) yes
C106 C107 Ru11 72.0(5) yes
C108 C107 Ru11 69.9(4) yes
C106 C107 H1071 127.5 no
C108 C107 H1071 124.4 no
Ru11 C107 H1071 125.6 no
C105 C109 C108 107.99(4) yes
C105 C109 Ru11 72.3(4) yes
C108 C109 Ru11 71.7(5) yes
C105 C109 H1091 125.1 no
C108 C109 H1091 126.6 no
Ru11 C109 H1091 127.2 no
C107 C108 C109 108.00(4) yes
C107 C108 Ru11 73.3(4) yes
C109 C108 Ru11 71.0(4) yes
C107 C108 H1081 128.0 no
C109 C108 H1081 123.8 no
Ru11 C108 H1081 125.8 no
C111 C110 P50 114.48(7) yes
C111 C110 H1101 108.1 no
P50 C110 H1101 108.6 no
C111 C110 H1102 108.7 no
P50 C110 H1102 105.8 no
H1101 C110 H1102 111.2 no
P2 C111 C110 114.49(7) yes
P2 C111 H1111 107.0 no
C110 C111 H1111 107.6 no
P2 C111 H1112 107.3 no
C110 C111 H1112 110.3 no
H1111 C111 H1112 110.1 no
C113 C112 P51 114.53(7) yes
C113 C112 H1121 108.4 no
P51 C112 H1121 108.3 no
C113 C112 H1122 107.7 no
P51 C112 H1122 108.0 no
H1121 C112 H1122 109.9 no
P2 C113 C112 114.53(7) yes
P2 C113 H1131 107.3 no
C112 C113 H1131 108.5 no
P2 C113 H1132 108.6 no
C112 C113 H1132 108.2 no
H1131 C113 H1132 109.7 no
C121 C120 C125 109.35(7) yes
C121 C120 P51 111.64(7) yes
C125 C120 P51 111.64(7) yes
C121 C120 H1201 108.2 no
C125 C120 H1201 107.8 no
P51 C120 H1201 108.0 no
C120 C121 C122 108.25(7) yes
C120 C121 H1211 109.1 no
C122 C121 H1211 109.7 no
C120 C121 H1212 109.6 no
C122 C121 H1212 110.7 no
H1211 C121 H1212 109.4 no
C120 C125 C124 108.25(7) yes
C120 C125 H1251 110.8 no
C124 C125 H1251 109.8 no
C120 C125 H1252 108.9 no
C124 C125 H1252 109.6 no
H1251 C125 H1252 109.4 no
C125 C124 C123 108.42(7) yes
C125 C124 H1241 109.9 no
C123 C124 H1241 109.1 no
C125 C124 H1242 109.7 no
C123 C124 H1242 109.9 no
H1241 C124 H1242 109.7 no
C124 C123 C122 110.26(7) yes
C124 C123 H1232 109.7 no
C122 C123 H1232 109.9 no
C124 C123 H1231 109.1 no
C122 C123 H1231 108.2 no
H1232 C123 H1231 109.6 no
C123 C122 C121 108.43(7) yes
C123 C122 H1221 110.0 no
C121 C122 H1221 109.9 no
C123 C122 H1222 108.8 no
C121 C122 H1222 110.2 no
H1221 C122 H1222 109.5 no
C131 C130 C135 109.32(7) yes
C131 C130 P50 111.71(7) yes
C135 C130 P50 111.70(7) yes
C131 C130 H1301 108.9 no
C135 C130 H1301 106.8 no
P50 C130 H1301 108.3 no
C130 C131 C132 108.23(7) yes
C130 C131 H1311 110.7 no
C132 C131 H1311 110.2 no
C130 C131 H1312 109.4 no
C132 C131 H1312 107.8 no
H1311 C131 H1312 110.4 no
C130 C135 C134 108.22(7) yes
C130 C135 H1352 109.0 no
C134 C135 H1352 110.9 no
C130 C135 H1351 109.5 no
C134 C135 H1351 109.6 no
H1352 C135 H1351 109.6 no
C135 C134 C133 108.45(7) yes
C135 C134 H1341 109.4 no
C133 C134 H1341 109.6 no
C135 C134 H1342 108.8 no
C133 C134 H1342 111.1 no
H1341 C134 H1342 109.4 no
C134 C133 C132 110.29(7) yes
C134 C133 H1332 109.2 no
C132 C133 H1332 109.3 no
C134 C133 H1331 111.1 no
C132 C133 H1331 106.4 no
H1332 C133 H1331 110.5 no
C133 C132 C131 108.45(7) yes
C133 C132 H1321 110.0 no
C131 C132 H1321 110.1 no
C133 C132 H1322 108.1 no
C131 C132 H1322 109.6 no
H1321 C132 H1322 110.4 no
C130 P50 C110 101.5(4) yes
C130 P50 C170 108.7(2) yes
C110 P50 C170 105.2(3) yes
C130 P50 Ru11 115.25(19) yes
C110 P50 Ru11 103.2(3) yes
C170 P50 Ru11 120.4(2) yes
C120 P51 C112 103.6(6) yes
C120 P51 C160 98.3(4) yes
C112 P51 C160 107.9(7) yes
C120 P51 Ru10 118.8(3) yes
C112 P51 Ru10 116.0(4) yes
C160 P51 Ru10 110.4(4) yes
P2 C140 C141 111.64(7) yes
P2 C140 C145 111.63(7) yes
C141 C140 C145 109.35(7) yes
P2 C140 H1401 107.7 no
C141 C140 H1401 111.9 no
C145 C140 H1401 104.5 no
C140 C141 C142 108.26(7) yes
C140 C141 H1411 112.7 no
C142 C141 H1411 109.9 no
C140 C141 H1412 107.6 no
C142 C141 H1412 108.9 no
H1411 C141 H1412 109.5 no
C141 C142 C143 108.43(7) yes
C141 C142 H1422 110.2 no
C143 C142 H1422 111.1 no
C141 C142 H1421 110.1 no
C143 C142 H1421 107.4 no
H1422 C142 H1421 109.4 no
C142 C143 C144 110.25(7) yes
C142 C143 H1431 105.9 no
C144 C143 H1431 112.3 no
C142 C143 H1432 110.6 no
C144 C143 H1432 107.9 no
H1431 C143 H1432 109.9 no
C143 C144 C145 108.42(7) yes
C143 C144 H1441 108.0 no
C145 C144 H1441 109.7 no
C143 C144 H1442 112.3 no
C145 C144 H1442 108.8 no
H1441 C144 H1442 109.5 no
C140 C145 C144 108.26(7) yes
C140 C145 H1451 106.2 no
C144 C145 H1451 109.9 no
C140 C145 H1452 111.9 no
C144 C145 H1452 110.4 no
H1451 C145 H1452 110.2 no
P2 C150 C151 111.64(7) yes
P2 C150 C155 111.59(7) yes
C151 C150 C155 109.36(7) yes
P2 C150 H1501 107.6 no
C151 C150 H1501 110.1 no
C155 C150 H1501 106.4 no
C150 C151 C152 108.29(7) yes
C150 C151 H1511 112.2 no
C152 C151 H1511 109.5 no
C150 C151 H1512 108.5 no
C152 C151 H1512 110.2 no
H1511 C151 H1512 108.1 no
C151 C152 C153 108.42(7) yes
C151 C152 H1521 110.5 no
C153 C152 H1521 110.8 no
C151 C152 H1522 109.8 no
C153 C152 H1522 108.1 no
H1521 C152 H1522 109.2 no
C152 C153 C154 110.23(7) yes
C152 C153 H1531 109.8 no
C154 C153 H1531 108.2 no
C152 C153 H1532 107.1 no
C154 C153 H1532 111.4 no
H1531 C153 H1532 110.2 no
C153 C154 C155 108.43(7) yes
C153 C154 H1541 107.2 no
C155 C154 H1541 108.4 no
C153 C154 H1542 111.4 no
C155 C154 H1542 110.4 no
H1541 C154 H1542 110.9 no
C150 C155 C154 108.29(7) yes
C150 C155 H1552 106.0 no
C154 C155 H1552 109.1 no
C150 C155 H1551 110.9 no
C154 C155 H1551 112.3 no
H1552 C155 H1551 110.0 no
P51 C160 C161 111.64(7) yes
P51 C160 C165 111.63(7) yes
C161 C160 C165 109.35(7) yes
P51 C160 H1601 107.1 no
C161 C160 H1601 109.0 no
C165 C160 H1601 108.0 no
C160 C161 C162 108.26(7) yes
C160 C161 H1611 108.0 no
C162 C161 H1611 109.4 no
C160 C161 H1612 111.7 no
C162 C161 H1612 109.8 no
H1611 C161 H1612 109.7 no
C161 C162 C163 108.43(7) yes
C161 C162 H1621 109.3 no
C163 C162 H1621 108.8 no
C161 C162 H1622 110.1 no
C163 C162 H1622 110.5 no
H1621 C162 H1622 109.7 no
C162 C163 C164 110.25(7) yes
C162 C163 H1632 109.6 no
C164 C163 H1632 109.5 no
C162 C163 H1631 107.5 no
C164 C163 H1631 110.3 no
H1632 C163 H1631 109.8 no
C163 C164 C165 108.43(7) yes
C163 C164 H1641 110.9 no
C165 C164 H1641 109.4 no
C163 C164 H1642 108.3 no
C165 C164 H1642 109.7 no
H1641 C164 H1642 110.1 no
C160 C165 C164 108.27(7) yes
C160 C165 H1652 110.3 no
C164 C165 H1652 110.1 no
C160 C165 H1651 108.9 no
C164 C165 H1651 109.3 no
H1652 C165 H1651 109.9 no
P50 C170 C171 111.64(7) yes
P50 C170 C175 111.61(7) yes
C171 C170 C175 109.35(7) yes
P50 C170 H1701 107.9 no
C171 C170 H1701 108.4 no
C175 C170 H1701 107.8 no
C170 C171 C172 108.27(7) yes
C170 C171 H1712 106.4 no
C172 C171 H1712 109.6 no
C170 C171 H1711 111.0 no
C172 C171 H1711 110.3 no
H1712 C171 H1711 111.0 no
C171 C172 C173 108.44(7) yes
C171 C172 H1721 111.0 no
C173 C172 H1721 108.1 no
C171 C172 H1722 108.9 no
C173 C172 H1722 109.5 no
H1721 C172 H1722 110.8 no
C172 C173 C174 110.25(7) yes
C172 C173 H1732 108.9 no
C174 C173 H1732 109.6 no
C172 C173 H1731 108.2 no
C174 C173 H1731 109.7 no
H1732 C173 H1731 110.2 no
C173 C174 C175 108.43(7) yes
C173 C174 H1741 111.5 no
C175 C174 H1741 109.9 no
C173 C174 H1742 108.3 no
C175 C174 H1742 108.7 no
H1741 C174 H1742 109.9 no
C170 C175 C174 108.29(7) yes
C170 C175 H1751 108.8 no
C174 C175 H1751 110.1 no
C170 C175 H1752 108.8 no
C174 C175 H1752 110.3 no
H1751 C175 H1752 110.4 no
C100 Ru10 P2 126.2(7) yes
C100 Ru10 C104 36.9(2) yes
P2 Ru10 C104 99.4(5) yes
C100 Ru10 C101 38.0(3) yes
P2 Ru10 C101 163.3(6) yes
C104 Ru10 C101 64.3(3) yes
C100 Ru10 C103 64.7(3) yes
P2 Ru10 C103 101.7(7) yes
C104 Ru10 C103 38.6(3) yes
C101 Ru10 C103 68.1(3) yes
C100 Ru10 P51 154.6(8) yes
P2 Ru10 P51 79.0(3) yes
C104 Ru10 P51 156.3(8) yes
C101 Ru10 P51 117.3(7) yes
C103 Ru10 P51 118.1(8) yes
C100 Ru10 C102 66.1(3) yes
P2 Ru10 C102 137.5(10) yes
C104 Ru10 C102 66.5(3) yes
C101 Ru10 C102 41.3(3) yes
C103 Ru10 C102 42.0(3) yes
C100 Ru10 N10 90.6(7) yes
P2 Ru10 N10 82.3(9) yes
C104 Ru10 N10 113.9(8) yes
C101 Ru10 N10 100.7(11) yes
C103 Ru10 N10 152.4(8) yes
P51 Ru10 C102 98.6(5) yes
P51 Ru10 N10 89.50(9) yes
C102 Ru10 N10 140.1(13) yes
C105 Ru11 C107 61.27(17) yes
C105 Ru11 C108 61.97(17) yes
C107 Ru11 C108 36.82(15) yes
C105 Ru11 C106 36.66(14) yes
C107 Ru11 C106 36.42(13) yes
C108 Ru11 C106 61.41(17) yes
C105 Ru11 C109 37.20(14) yes
C107 Ru11 C109 61.62(18) yes
C108 Ru11 C109 37.30(14) yes
C106 Ru11 C109 61.56(17) yes
C105 Ru11 P50 153.3(4) yes
C107 Ru11 P50 97.1(3) yes
C108 Ru11 P50 111.1(4) yes
C106 Ru11 P50 116.6(4) yes
C109 Ru11 P50 147.6(4) yes
C105 Ru11 P2 121.9(3) yes
C107 Ru11 P2 143.0(4) yes
C108 Ru11 P2 108.3(3) yes
C106 Ru11 P2 158.1(3) yes
C109 Ru11 P2 98.2(2) yes
C105 Ru11 N11 92.8(3) yes
C107 Ru11 N11 128.7(5) yes
C108 Ru11 N11 154.4(3) yes
C106 Ru11 N11 96.2(4) yes
C109 Ru11 N11 122.9(4) yes
P50 Ru11 P2 84.78(10) yes
P50 Ru11 N11 89.41(9) yes
P2 Ru11 N11 88.1(2) yes
Ru10 N10 N30 166.95(10) yes
Ru11 N11 N31 167.00(10) yes

loop_
_geom_bond_atom_site_label_1
_geom_bond_atom_site_label_2
_geom_bond_distance
_geom_bond_publ_flag
P2 C24 1.840(5) yes
P2 C113 1.835(6) yes
P2 C140 1.861(6) yes
P2 Ru10 2.615(5) yes
P2 C24 1.840(5) yes
P2 C113 1.835(6) yes
P2 C150 1.863(5) yes
P2 Ru10 2.615(5) yes
P2 C24 1.840(5) yes
P2 C111 1.832(5) yes
P2 C140 1.861(6) yes
P2 Ru11 2.279(3) yes
P2 C24 1.840(5) yes
P2 C111 1.832(5) yes
P2 C150 1.863(5) yes
P2 Ru11 2.279(3) yes
C24 C25 1.556(5) yes
C24 C29 1.554(6) yes
C24 H241 0.983 no
C25 C26 1.568(5) yes
C25 H252 0.975 no
C25 H251 0.983 no
C26 C27 1.488(7) yes
C26 H261 0.984 no
C26 H262 0.973 no
C27 C28 1.555(5) yes
C27 H271 0.988 no
C27 H272 0.980 no
C28 C29 1.541(5) yes
C28 H281 0.977 no
C28 H282 0.978 no
C29 H291 0.968 no
C29 H292 0.972 no
F36 C37 1.353(11) yes
C37 F38 1.321(10) yes
C37 F39 1.327(11) yes
C37 C40 1.510(11) yes
C40 C41 1.400(9) yes
C40 C45 1.372(10) yes
C41 C42 1.386(9) yes
C41 H411 0.933 no
C42 C43 1.391(9) yes
C42 B50 1.649(9) yes
C43 C44 1.387(9) yes
C43 H431 0.945 no
C44 C45 1.365(10) yes
C44 C46 1.494(7) yes
C45 H451 0.928 no
C46 F150 1.341(5) yes
C46 F151 1.336(5) yes
C46 F152 1.342(5) yes
C46 F155 1.335(5) yes
C46 F156 1.339(5) yes
C46 F157 1.335(5) yes
B50 C51 1.631(9) yes
B50 C65 1.641(10) yes
B50 C79 1.653(8) yes
C51 C52 1.385(9) yes
C51 C56 1.401(9) yes
C52 C53 1.383(10) yes
C52 H521 0.906 no
C53 C54 1.388(10) yes
C53 C61 1.494(8) yes
C54 C55 1.379(11) yes
C54 H541 0.936 no
C55 C56 1.386(10) yes
C55 C57 1.489(8) yes
C56 H561 0.914 no
C57 F190 1.341(6) yes
C57 F191 1.341(6) yes
C57 F192 1.347(5) yes
C57 F195 1.339(5) yes
C57 F196 1.334(5) yes
C57 F197 1.343(4) yes
C61 F140 1.342(5) yes
C61 F141 1.342(5) yes
C61 F142 1.334(5) yes
C61 F145 1.334(5) yes
C61 F146 1.332(5) yes
C61 F147 1.346(5) yes
C65 C66 1.402(9) yes
C65 C70 1.402(9) yes
C66 C67 1.386(10) yes
C66 H661 0.927 no
C67 C68 1.374(10) yes
C67 C75 1.499(7) yes
C68 C69 1.374(11) yes
C68 H681 0.914 no
C69 C70 1.388(10) yes
C69 C71 1.503(8) yes
C70 H701 0.929 no
C71 F170 1.325(6) yes
C71 F171 1.354(6) yes
C71 F172 1.342(6) yes
C71 F175 1.339(5) yes
C71 F176 1.325(5) yes
C71 F177 1.347(5) yes
C75 F180 1.341(6) yes
C75 F181 1.329(5) yes
C75 F182 1.329(5) yes
C75 F185 1.345(5) yes
C75 F186 1.333(5) yes
C75 F187 1.337(5) yes
C79 C80 1.391(9) yes
C79 C84 1.386(9) yes
C80 C81 1.420(9) yes
C80 H801 0.918 no
C81 C82 1.366(10) yes
C81 C89 1.469(8) yes
C82 C83 1.370(10) yes
C82 H821 0.920 no
C83 C84 1.416(9) yes
C83 C85 1.488(7) yes
C84 H841 0.918 no
C85 F160 1.341(5) yes
C85 F161 1.330(5) yes
C85 F162 1.341(5) yes
C85 F165 1.338(5) yes
C85 F166 1.343(5) yes
C85 F167 1.342(5) yes
C89 F200 1.338(5) yes
C89 F201 1.342(6) yes
C89 F202 1.330(6) yes
C89 F205 1.339(5) yes
C89 F206 1.340(5) yes
C89 F207 1.338(5) yes
F93 C94 1.357(11) yes
C94 C95 1.337(14) yes
C94 C99 1.324(14) yes
C95 C96 1.411(13) yes
C95 H951 0.944 no
C96 C97 1.362(14) yes
C96 H961 0.934 no
C97 C98 1.410(15) yes
C97 H971 0.918 no
C98 C99 1.405(15) yes
C98 H981 0.947 no
C99 H991 0.929 no
C100 C101 1.427(3) yes
C100 C104 1.427(3) yes
C100 Ru10 2.263(15) yes
C100 H1001 0.978 no
C101 C102 1.427(3) yes
C101 Ru10 2.089(16) yes
C101 H1011 0.981 no
C102 C103 1.427(3) yes
C102 Ru10 1.943(13) yes
C102 H1021 0.976 no
C104 C103 1.427(3) yes
C104 Ru10 2.242(14) yes
C104 H1041 0.981 no
C103 Ru10 2.035(15) yes
C103 H1031 0.981 no
C105 C106 1.426(3) yes
C105 C109 1.427(3) yes
C105 Ru11 2.249(9) yes
C105 H1051 0.978 no
C106 C107 1.427(3) yes
C106 Ru11 2.285(8) yes
C106 H1061 0.978 no
C107 C108 1.427(3) yes
C107 Ru11 2.281(9) yes
C107 H1071 0.977 no
C109 C108 1.426(3) yes
C109 Ru11 2.225(8) yes
C109 H1091 0.989 no
C108 Ru11 2.235(10) yes
C108 H1081 0.980 no
C110 C111 1.454(6) yes
C110 P50 1.833(5) yes
C110 H1101 0.973 no
C110 H1102 0.973 no
C111 H1111 0.953 no
C111 H1112 0.970 no
C112 C113 1.461(6) yes
C112 P51 1.839(6) yes
C112 H1121 0.969 no
C112 H1122 0.968 no
C113 H1131 0.968 no
C113 H1132 0.970 no
C120 C121 1.532(5) yes
C120 C125 1.529(5) yes
C120 P51 1.862(6) yes
C120 H1201 0.977 no
C121 C122 1.576(5) yes
C121 H1211 0.970 no
C121 H1212 0.972 no
C125 C124 1.582(5) yes
C125 H1251 0.971 no
C125 H1252 0.966 no
C124 C123 1.537(5) yes
C124 H1241 0.969 no
C124 H1242 0.972 no
C123 C122 1.530(6) yes
C123 H1232 0.971 no
C123 H1231 0.970 no
C122 H1221 0.967 no
C122 H1222 0.968 no
C130 C131 1.518(6) yes
C130 C135 1.506(6) yes
C130 P50 1.872(5) yes
C130 H1301 0.991 no
C131 C132 1.574(6) yes
C131 H1311 0.965 no
C131 H1312 0.976 no
C135 C134 1.589(6) yes
C135 H1352 0.974 no
C135 H1351 0.983 no
C134 C133 1.542(6) yes
C134 H1341 0.970 no
C134 H1342 0.953 no
C133 C132 1.534(6) yes
C133 H1332 0.966 no
C133 H1331 0.977 no
C132 H1321 0.987 no
C132 H1322 0.982 no
P50 C170 1.864(5) yes
P50 Ru11 2.338(3) yes
P51 C160 1.869(6) yes
P51 Ru10 2.319(6) yes
C140 C141 1.532(7) yes
C140 C145 1.528(7) yes
C140 H1401 0.983 no
C141 C142 1.577(7) yes
C141 H1411 0.973 no
C141 H1412 0.979 no
C142 C143 1.526(7) yes
C142 H1422 0.965 no
C142 H1421 0.972 no
C143 C144 1.525(7) yes
C143 H1431 0.969 no
C143 H1432 0.973 no
C144 C145 1.575(7) yes
C144 H1441 0.969 no
C144 H1442 0.968 no
C145 H1451 0.970 no
C145 H1452 0.975 no
C150 C151 1.545(6) yes
C150 C155 1.525(6) yes
C150 H1501 0.990 no
C151 C152 1.577(6) yes
C151 H1511 0.978 no
C151 H1512 0.972 no
C152 C153 1.514(6) yes
C152 H1521 0.972 no
C152 H1522 0.982 no
C153 C154 1.518(6) yes
C153 H1531 0.974 no
C153 H1532 0.965 no
C154 C155 1.573(6) yes
C154 H1541 0.972 no
C154 H1542 0.978 no
C155 H1552 0.968 no
C155 H1551 0.972 no
C160 C161 1.530(7) yes
C160 C165 1.529(7) yes
C160 H1601 0.981 no
C161 C162 1.578(7) yes
C161 H1611 0.968 no
C161 H1612 0.975 no
C162 C163 1.524(7) yes
C162 H1621 0.969 no
C162 H1622 0.971 no
C163 C164 1.526(7) yes
C163 H1632 0.971 no
C163 H1631 0.968 no
C164 C165 1.576(7) yes
C164 H1641 0.970 no
C164 H1642 0.966 no
C165 H1652 0.968 no
C165 H1651 0.974 no
C170 C171 1.531(6) yes
C170 C175 1.526(6) yes
C170 H1701 0.978 no
C171 C172 1.579(6) yes
C171 H1712 0.970 no
C171 H1711 0.977 no
C172 C173 1.522(6) yes
C172 H1721 0.973 no
C172 H1722 0.967 no
C173 C174 1.520(6) yes
C173 H1732 0.962 no
C173 H1731 0.963 no
C174 C175 1.570(6) yes
C174 H1741 0.974 no
C174 H1742 0.969 no
C175 H1751 0.970 no
C175 H1752 0.991 no
Ru10 N10 2.008(9) yes
Ru11 N11 1.997(7) yes
N10 N30 1.086(9) yes
N11 N31 1.086(8) yes

loop_
_geom_hbond_atom_site_label_D
_geom_hbond_atom_site_label_H
_geom_hbond_atom_site_label_A
_geom_hbond_angle_DHA
_geom_hbond_distance_DH
_geom_hbond_distance_HA
_geom_hbond_distance_DA
_geom_hbond_publ_flag
C102 H1021 C135 125 0.98 2.25 2.915(14) yes
C104 H1091 C141 132 1.19 2.58 3.497(14) yes
C109 H1091 C141 120 0.99 2.58 3.195(14) yes
C110 H1122 C131 122 1.15 2.58 3.334(14) yes
C135 H1351 C102 153 0.98 2.00 2.915(14) yes
C135 H1351 C107 142 0.98 2.58 3.410(14) yes
C141 H1411 C103 147 0.97 2.51 3.368(14) yes
C141 H1411 C109 123 0.97 2.56 3.195(14) yes
C170 H1601 C131 130 1.10 2.44 3.265(14) yes
C161 H1612 N10 136 0.97 2.26 3.044(14) yes
C161 H1612 N11 147 0.97 2.37 3.231(14) yes
C161 H1612 N30 164 0.97 2.26 3.204(14) yes
C161 H1612 N31 170 0.97 2.56 3.524(14) yes
C171 H1711 N30 148 0.98 2.50 3.365(14) yes
